data_7204134
loop_
_publ_author_name
'Komatsu, Naoki'
'Chishiro, Takefumi'

_publ_section_title
;
 Serial synthesis of oxa[3.n]cyclophanes and homooxacalix[n]arenes via
 reductive coupling of arenedialdehydes, and their X-ray structures
;
_journal_coden_ASTM JCSPCE
_journal_issue 13
_journal_name_full 'Journal of the Chemical Society, Perkin Transactions 1'
_journal_page_first 1532
_journal_page_last 1537
_journal_paper_doi 10.1039/b102031p
_journal_year 2001
_chemical_formula_moiety 'C36 H40 O6 '
_chemical_formula_sum 'C36 H40 O6'
_chemical_formula_weight 568.71
_space_group_crystal_system orthorhombic
_space_group_IT_number 36
_space_group_name_Hall 'C 2c -2'
_space_group_name_H-M_alt 'C m c 21'
_audit_creation_date 'Mon May 19 18:47:35 1997'
_audit_creation_method 'from TEXRAY.INF file'
_cell_angle_alpha 89
_cell_angle_beta 89
_cell_angle_gamma 90
_cell_formula_units_Z 4
_cell_length_a 23.388(2)
_cell_length_b 17.227(2)
_cell_length_c 7.655(1)
_cell_measurement_reflns_used 25
_cell_measurement_temperature 298.2
_cell_measurement_theta_max 24.3
_cell_measurement_theta_min 20.1
_cell_volume 3083.3(6)
_computing_cell_refinement 'Rigaku/AFC Diffractometer Control'
_computing_data_collection 'Rigaku/AFC Diffractometer Control'
_computing_data_reduction teXsan
_computing_publication_material teXsan
_computing_structure_refinement teXsan
_diffrn_ambient_temperature 298.2
_diffrn_measurement_device 'Rigaku AFC7S'
_diffrn_measurement_method \w-2\q
_diffrn_orient_matrix_UB_11 -0.03541
_diffrn_orient_matrix_UB_12 -0.03254
_diffrn_orient_matrix_UB_13 0.00079
_diffrn_orient_matrix_UB_21 -0.02397
_diffrn_orient_matrix_UB_22 0.04806
_diffrn_orient_matrix_UB_23 -0.00155
_diffrn_orient_matrix_UB_31 0.00007
_diffrn_orient_matrix_UB_32 -0.00077
_diffrn_orient_matrix_UB_33 -0.13062
_diffrn_radiation_detector 'scintillation counter'
_diffrn_radiation_monochromator graphite
_diffrn_radiation_source 'Rigaku sealed tube'
_diffrn_radiation_type 'Cu K\a'
_diffrn_radiation_wavelength 1.5418
_diffrn_reflns_av_R_equivalents 0.00
_diffrn_reflns_av_sigmaI/netI 0.100
_diffrn_reflns_limit_h_max 26
_diffrn_reflns_limit_h_min 0
_diffrn_reflns_limit_k_max 19
_diffrn_reflns_limit_k_min 0
_diffrn_reflns_limit_l_max 0
_diffrn_reflns_limit_l_min -8
_diffrn_reflns_number 1337
_diffrn_reflns_reduction_process 'Lp corrections applied'
_diffrn_reflns_theta_max 60.05
_diffrn_reflns_theta_min 3.19
_diffrn_standards_decay_% -0.10
_diffrn_standards_interval_count 150
_diffrn_standards_number 3
_exptl_absorpt_coefficient_mu 0.661
_exptl_absorpt_correction_type none
_exptl_crystal_colour colorless
_exptl_crystal_density_diffrn 1.225
_exptl_crystal_density_meas ?
_exptl_crystal_description prismatic
_exptl_crystal_F_000 1216.00
_exptl_crystal_size_max 0.220
_exptl_crystal_size_mid 0.200
_exptl_crystal_size_min 0.060
_refine_diff_density_max 0.20
_refine_diff_density_min -0.18
_refine_ls_extinction_coef 0.011(6)
_refine_ls_extinction_method 'Zachariasen(1967) type 2 Gaussian isotropic'
_refine_ls_goodness_of_fit_obs 1.398
_refine_ls_hydrogen_treatment noref
_refine_ls_matrix_type full
_refine_ls_number_constraints 0
_refine_ls_number_parameters 196
_refine_ls_number_reflns 881
_refine_ls_number_restraints 0
_refine_ls_R_factor_obs 0.0573
_refine_ls_shift/esd_max 0.0170
_refine_ls_shift/esd_mean 0.0040
_refine_ls_structure_factor_coef F
_refine_ls_weighting_details 'w = 1/[\s^2^(Fo) + 0.00250|Fo|^2^]'
_refine_ls_weighting_scheme calc
_refine_ls_wR_factor_obs 0.0846
_reflns_number_observed 881
_reflns_number_total 1337
_reflns_observed_criterion >3.0sigma(I)
_cod_data_source_file b102031p.txt
_cod_data_source_block calix-m-cyclophane(2:2)
_cod_depositor_comments
;
The following automatic conversions were performed:

'_refine_ls_weighting_scheme' value 'w = 1/[&#x00A5;s^2^(Fo) +
0.00250|Fo|^2^]' was changed to 'calc'. New tag
'_refine_ls_weighting_details' was created. The value of the new tag
was set to 'w = 1/[&#x00A5;s^2^(Fo) + 0.00250|Fo|^2^]'.

Automatic conversion script
Id: cif_fix_values 3143 2015-03-26 13:38:13Z robertas 
;
_cod_original_cell_volume 3084(1)
_cod_original_sg_symbol_H-M 'C m c 21   '
_cod_original_formula_sum 'C36 H40 O6 '
_cod_database_code 7204134

loop_
_space_group_symop_id
_space_group_symop_operation_xyz
1 x,y,z
2 -x,-y,z+1/2
3 -x,y,z
4 x,-y,z+1/2
5 x+1/2,y+1/2,z
6 -x+1/2,-y+1/2,z+1/2
7 -x+1/2,y+1/2,z
8 x+1/2,-y+1/2,z+1/2

loop_
_atom_site_aniso_label
_atom_site_aniso_U_11
_atom_site_aniso_U_22
_atom_site_aniso_U_33
_atom_site_aniso_U_12
_atom_site_aniso_U_13
_atom_site_aniso_U_23
O(1) 0.234(9) 0.111(5) 0.176(9) -0.085(6) 0.147(8) -0.074(6)
O(2) 0.105(4) 0.071(3) 0.067(3) 0.001(3) -0.001(3) -0.002(2)
O(3) 0.081(3) 0.073(3) 0.077(3) -0.009(3) -0.004(3) 0.014(3)
C(1) 0.114(6) 0.102(6) 0.076(5) -0.014(5) 0.020(5) -0.018(5)
C(2) 0.090(7) 0.095(7) 0.40(3) -0.030(6) 0.08(1) -0.06(1)
C(3) 0.060(4) 0.060(4) 0.140(8) 0.001(3) 0.000(5) -0.033(5)
C(4) 0.18(1) 0.056(5) 0.17(1) 0.002(6) -0.12(1) -0.004(7)
C(5) 0.40(5) 0.046(9) 0.09(1) 0.0000 0.0000 -0.006(7)
C(6) 0.086(7) 0.062(5) 0.073(6) 0.0000 0.0000 -0.004(5)
C(7) 0.103(7) 0.055(5) 0.052(5) 0.0000 0.0000 -0.010(4)
C(8) 0.131(9) 0.060(6) 0.056(6) 0.0000 0.0000 0.000(5)
C(9) 0.118(6) 0.064(4) 0.052(4) 0.010(4) 0.024(4) 0.001(3)
C(10) 0.101(5) 0.062(4) 0.047(4) -0.008(4) 0.001(4) 0.003(3)
C(11) 0.114(6) 0.077(5) 0.065(5) -0.010(4) 0.012(5) 0.020(4)
C(12) 0.081(4) 0.084(5) 0.099(6) 0.016(4) -0.001(5) -0.015(5)
C(13) 0.049(3) 0.081(4) 0.075(5) 0.011(3) 0.005(4) 0.002(4)
C(14) 0.055(4) 0.094(5) 0.063(4) 0.014(3) 0.012(3) 0.002(4)
C(15) 0.048(3) 0.090(5) 0.076(5) 0.010(3) 0.007(4) 0.021(4)
C(16) 0.060(4) 0.071(4) 0.063(4) 0.000(3) -0.003(3) 0.000(3)
C(17) 0.056(3) 0.074(4) 0.064(4) 0.003(3) -0.002(3) 0.006(4)
C(18) 0.049(3) 0.073(4) 0.063(4) 0.007(3) -0.008(3) 0.013(3)
C(19) 0.084(5) 0.098(6) 0.125(8) -0.007(4) 0.022(6) 0.034(6)
C(20) 0.077(5) 0.106(6) 0.087(5) -0.029(4) -0.001(5) 0.006(5)

loop_
_atom_site_label
_atom_site_fract_x
_atom_site_fract_y
_atom_site_fract_z
_atom_site_U_iso_or_equiv
_atom_site_thermal_displace_type
_atom_site_calc_flag
_atom_site_calc_attached_atom
_atom_site_occupancy
_atom_site_refinement_flags
O1 0.1317(4) 0.4077(4) 0.7351 0.173(4) Uani d . 1.00 S
O2 0.1267(2) 0.1179(3) 0.154(1) 0.081(2) Uani d . 1.00 .
O3 0.1303(2) 0.1839(3) 0.534(1) 0.077(2) Uani d . 1.00 .
C1 0.1357(4) 0.3294(5) 0.699(2) 0.097(3) Uani d . 1.00 .
C2 0.1071(4) 0.4349(7) 0.850(4) 0.194(8) Uani d . 1.00 .
C3 0.0514(3) 0.4129(4) 0.927(2) 0.087(3) Uani d . 1.00 .
C4 0.0492(6) 0.3790(6) 1.086(2) 0.135(5) Uani d . 1.00 .
C5 0.0000 0.3605(9) 1.158(3) 0.18(1) Uani d . 0.50 S
C6 0.0000 0.4301(6) 0.842(2) 0.074(3) Uani d . 0.50 S
C7 0.0000 0.1507(6) -0.009(2) 0.070(3) Uani d . 0.50 S
C8 0.0000 0.0090(6) -0.175(2) 0.083(3) Uani d . 0.50 S
C9 0.0515(4) 0.0451(4) -0.132(1) 0.078(2) Uani d . 1.00 .
C10 0.0512(3) 0.1156(4) -0.050(1) 0.070(2) Uani d . 1.00 .
C11 0.1068(4) 0.1546(5) 0.001(1) 0.085(3) Uani d . 1.00 .
C12 0.1815(3) 0.1456(5) 0.208(2) 0.088(3) Uani d . 1.00 .
C13 0.1819(3) 0.2276(4) 0.279(2) 0.068(2) Uani d . 1.00 .
C14 0.2104(3) 0.2860(4) 0.197(2) 0.071(2) Uani d . 1.00 .
C15 0.2142(2) 0.3610(5) 0.267(2) 0.071(2) Uani d . 1.00 .
C16 0.1887(3) 0.3747(4) 0.428(1) 0.065(2) Uani d . 1.00 .
C17 0.1593(2) 0.3162(4) 0.517(1) 0.065(2) Uani d . 1.00 .
C18 0.1561(2) 0.2425(4) 0.443(1) 0.062(2) Uani d . 1.00 .
C19 0.2467(3) 0.4246(5) 0.176(2) 0.102(3) Uani d . 1.00 .
C20 0.0699(3) 0.1761(5) 0.501(2) 0.090(3) Uani d . 1.00 .
H1a 0.0944 0.2988 0.7118 0.0975 Uiso calc . 1.00 .
H1b 0.1639 0.2998 0.7956 0.0975 Uiso calc . 1.00 .
H2b 0.1380 0.4394 0.9573 0.1900 Uiso calc . 1.00 .
H2b 0.1380 0.4394 0.9573 0.1900 Uiso calc . 1.00 .
H4 0.0901 0.3671 1.1580 0.1393 Uiso calc . 1.00 .
H5 0.0000 0.3289 1.2905 0.1773 Uiso calc . 0.50 .
H6 0.0000 0.4556 0.7111 0.0735 Uiso calc . 0.50 .
H7 0.0000 0.2115 0.0498 0.0697 Uiso calc . 0.50 .
H8 0.0000 -0.0445 -0.2507 0.0823 Uiso calc . 0.50 .
H9 0.0918 0.0102 -0.1568 0.0773 Uiso calc . 1.00 .
H11a 0.1377 0.1544 -0.1020 0.0861 Uiso calc . 1.00 .
H11b 0.0988 0.2182 0.0297 0.0861 Uiso calc . 1.00 .
H12a 0.2117 0.1446 0.0963 0.0887 Uiso calc . 1.00 .
H12b 0.2001 0.1068 0.3051 0.0887 Uiso calc . 1.00 .
H14 0.2313 0.2729 0.0695 0.0709 Uiso calc . 1.00 .
H16 0.1932 0.4322 0.4879 0.0646 Uiso calc . 1.00 .
H19a 0.2335 0.4319 0.0359 0.1026 Uiso calc . 1.00 .
H19b 0.2345 0.4845 0.2384 0.1026 Uiso calc . 1.00 .
H19c 0.2925 0.4205 0.1842 0.1026 Uiso calc . 1.00 .
H20a 0.0451 0.2176 0.5882 0.0899 Uiso calc . 1.00 .
H20b 0.0542 0.1167 0.5361 0.0899 Uiso calc . 1.00 .
H20c 0.0587 0.1886 0.3667 0.0899 Uiso calc . 1.00 .

loop_
_atom_type_symbol
_atom_type_oxidation_number
_atom_type_number_in_cell
_atom_type_scat_dispersion_real
_atom_type_scat_dispersion_imag
_atom_type_scat_source
C 0 144 0.018 0.009
;International Tables for Crystallography
(1992, Vol. C, Tables 4.2.6.8 and 6.1.1.1)
;
H 0 160 0.000 0.000
;International Tables for Crystallography
(1992, Vol. C, Table 6.1.1.2)
;
O 0 24 0.049 0.032
;International Tables for Crystallography
(1992, Vol. C, Tables 4.2.6.8 and 6.1.1.1)
;

loop_
_geom_angle_atom_site_label_1
_geom_angle_atom_site_label_2
_geom_angle_atom_site_label_3
_geom_angle
_geom_angle_site_symmetry_1
_geom_angle_site_symmetry_2
_geom_angle_site_symmetry_3
_geom_angle_publ_flag
C(1) O(1) C(2) 125.9(10) 1_555 1_555 1_555 yes
C(11) O(2) C(12) 112.7(6) 1_555 1_555 1_555 yes
C(18) O(3) C(20) 114.3(5) 1_555 1_555 1_555 yes
O(1) C(1) C(17) 111.0(7) 1_555 1_555 1_555 yes
O(1) C(1) H(1a) 112.9(8) 1_555 1_555 1_555 no
O(1) C(1) H(1b) 110.5(10) 1_555 1_555 1_555 no
C(17) C(1) H(1a) 109.4(9) 1_555 1_555 1_555 no
C(17) C(1) H(1b) 109.1(8) 1_555 1_555 1_555 no
H(1a) C(1) H(1b) 103.8(8) 1_555 1_555 1_555 no
O(1) C(2) C(3) 129(1) 1_555 1_555 1_555 yes
O(1) C(2) H(2b) 104(2) 1_555 1_555 1_555 no
O(1) C(2) H(2b) 105.6(9) 1_555 1_555 1_555 no
C(3) C(2) H(2b) 103.6(8) 1_555 1_555 1_555 no
C(3) C(2) H(2b) 107(1) 1_555 1_555 1_555 no
H(2b) C(2) H(2b) 102(1) 1_555 1_555 1_555 no
C(2) C(3) C(4) 120(1) 1_555 1_555 1_555 yes
C(2) C(3) C(6) 121(1) 1_555 1_555 1_555 yes
C(4) C(3) C(6) 118.5(10) 1_555 1_555 1_555 yes
C(3) C(4) C(5) 121(1) 1_555 1_555 1_555 yes
C(3) C(4) H(4) 119(1) 1_555 1_555 1_555 no
C(5) C(4) H(4) 119(1) 1_555 1_555 1_555 no
C(4) C(5) C(4) 121(1) 1_555 1_555 2_555 yes
C(4) C(5) H(5) 119.0(9) 1_555 1_555 1_555 no
C(4) C(5) H(5) 119.0(9) 2_555 1_555 1_555 no
C(3) C(6) C(3) 118(1) 1_555 1_555 2_555 yes
C(3) C(6) H(6) 120.7(6) 1_555 1_555 1_555 no
C(3) C(6) H(6) 120.7(6) 2_555 1_555 1_555 no
C(10) C(7) C(10) 120.8(9) 1_555 1_555 2_555 yes
C(10) C(7) H(7) 119.5(4) 1_555 1_555 1_555 no
C(10) C(7) H(7) 119.5(4) 2_555 1_555 1_555 no
C(9) C(8) C(9) 119.1(10) 1_555 1_555 2_555 yes
C(9) C(8) H(8) 120.4(5) 1_555 1_555 1_555 no
C(9) C(8) H(8) 120.4(5) 2_555 1_555 1_555 no
C(8) C(9) C(10) 120.1(8) 1_555 1_555 1_555 yes
C(8) C(9) H(9) 116.0(7) 1_555 1_555 1_555 no
C(10) C(9) H(9) 123.6(8) 1_555 1_555 1_555 no
C(7) C(10) C(9) 119.9(7) 1_555 1_555 1_555 yes
C(7) C(10) C(11) 119.6(7) 1_555 1_555 1_555 yes
C(9) C(10) C(11) 120.5(7) 1_555 1_555 1_555 yes
O(2) C(11) C(10) 107.5(6) 1_555 1_555 1_555 yes
O(2) C(11) H(11a) 112.8(8) 1_555 1_555 1_555 no
O(2) C(11) H(11b) 109.3(8) 1_555 1_555 1_555 no
C(10) C(11) H(11a) 112.8(8) 1_555 1_555 1_555 no
C(10) C(11) H(11b) 109.6(7) 1_555 1_555 1_555 no
H(11a) C(11) H(11b) 104.8(7) 1_555 1_555 1_555 no
O(2) C(12) C(13) 115.0(6) 1_555 1_555 1_555 yes
O(2) C(12) H(12a) 110.1(8) 1_555 1_555 1_555 no
O(2) C(12) H(12b) 110.5(7) 1_555 1_555 1_555 no
C(13) C(12) H(12a) 106.8(7) 1_555 1_555 1_555 no
C(13) C(12) H(12b) 108.8(8) 1_555 1_555 1_555 no
H(12a) C(12) H(12b) 105.2(6) 1_555 1_555 1_555 no
C(12) C(13) C(14) 121.7(7) 1_555 1_555 1_555 yes
C(12) C(13) C(18) 119.1(7) 1_555 1_555 1_555 yes
C(14) C(13) C(18) 119.0(7) 1_555 1_555 1_555 yes
C(13) C(14) C(15) 122.1(6) 1_555 1_555 1_555 yes
C(13) C(14) H(14) 118.1(7) 1_555 1_555 1_555 no
C(15) C(14) H(14) 119.8(6) 1_555 1_555 1_555 no
C(14) C(15) C(16) 118.3(7) 1_555 1_555 1_555 yes
C(14) C(15) C(19) 121.3(7) 1_555 1_555 1_555 yes
C(16) C(15) C(19) 120.4(8) 1_555 1_555 1_555 yes
C(15) C(16) C(17) 121.3(7) 1_555 1_555 1_555 yes
C(15) C(16) H(16) 118.9(7) 1_555 1_555 1_555 no
C(17) C(16) H(16) 119.8(8) 1_555 1_555 1_555 no
C(1) C(17) C(16) 121.2(7) 1_555 1_555 1_555 yes
C(1) C(17) C(18) 119.2(7) 1_555 1_555 1_555 yes
C(16) C(17) C(18) 119.4(6) 1_555 1_555 1_555 yes
O(3) C(18) C(13) 120.2(6) 1_555 1_555 1_555 yes
O(3) C(18) C(17) 119.7(6) 1_555 1_555 1_555 yes
C(13) C(18) C(17) 120.1(6) 1_555 1_555 1_555 yes
C(15) C(19) H(19a) 112.7(7) 1_555 1_555 1_555 no
C(15) C(19) H(19b) 109.0(8) 1_555 1_555 1_555 no
C(15) C(19) H(19c) 115.3(8) 1_555 1_555 1_555 no
H(19a) C(19) H(19b) 103.0(8) 1_555 1_555 1_555 no
H(19a) C(19) H(19c) 109.9(10) 1_555 1_555 1_555 no
H(19b) C(19) H(19c) 106.0(8) 1_555 1_555 1_555 no
O(3) C(20) H(20a) 109.8(7) 1_555 1_555 1_555 no
O(3) C(20) H(20b) 111.4(8) 1_555 1_555 1_555 no
O(3) C(20) H(20c) 112.7(7) 1_555 1_555 1_555 no
H(20a) C(20) H(20b) 105.3(8) 1_555 1_555 1_555 no
H(20a) C(20) H(20c) 108.0(8) 1_555 1_555 1_555 no
H(20b) C(20) H(20c) 109.3(8) 1_555 1_555 1_555 no

loop_
_geom_bond_atom_site_label_1
_geom_bond_atom_site_label_2
_geom_bond_distance
_geom_bond_site_symmetry_1
_geom_bond_site_symmetry_2
_geom_bond_publ_flag
O(1) C(1) 1.38(1) 1_555 1_555 yes
O(1) C(2) 1.15(2) 1_555 1_555 yes
O(2) C(11) 1.406(10) 1_555 1_555 yes
O(2) C(12) 1.429(10) 1_555 1_555 yes
O(3) C(18) 1.365(8) 1_555 1_555 yes
O(3) C(20) 1.442(9) 1_555 1_555 yes
C(1) C(17) 1.51(1) 1_555 1_555 yes
C(2) C(3) 1.48(1) 1_555 1_555 yes
C(3) C(4) 1.36(2) 1_555 1_555 yes
C(3) C(6) 1.40(1) 1_555 1_555 yes
C(4) C(5) 1.31(2) 1_555 1_555 yes
C(7) C(10) 1.376(9) 1_555 1_555 yes
C(7) C(10*) 1.376(9) 1_555 2_555 yes
C(8) C(9) 1.396(10) 1_555 1_555 yes
C(8) C(9*) 1.396(10) 1_555 2_555 yes
C(9) C(10) 1.37(1) 1_555 1_555 yes
C(10) C(11) 1.52(1) 1_555 1_555 yes
C(12) C(13) 1.51(1) 1_555 1_555 yes
C(13) C(14) 1.362(10) 1_555 1_555 yes
C(13) C(18) 1.420(10) 1_555 1_555 yes
C(14) C(15) 1.40(1) 1_555 1_555 yes
C(15) C(16) 1.39(1) 1_555 1_555 yes
C(15) C(19) 1.51(1) 1_555 1_555 yes
C(16) C(17) 1.395(10) 1_555 1_555 yes
C(17) C(18) 1.389(10) 1_555 1_555 yes

loop_
_geom_contact_atom_site_label_1
_geom_contact_atom_site_label_2
_geom_contact_distance
_geom_contact_site_symmetry_1
_geom_contact_site_symmetry_2
_geom_contact_publ_flag
O(3) C(19) 3.597(10) 1_555 7_555 ?

loop_
_cod_changelog_entry_id
_cod_changelog_entry_author
_cod_changelog_entry_date
_cod_changelog_entry_text
1 'Vaitkus, Antanas' 2022-05-07T04:00:00+03:00 'Updated bibliographic information.'
2 'Vaitkus, Antanas' 2022-05-07T04:05:00+03:00
;
 Replaced the '&#x00A5;' sequences with backslash symbols ('\')
 in multiple data values.
;
3 'Vaitkus, Antanas' 2022-09-17T14:50:00+03:00
;
 Updated the space group symmetry operation list and the space group
 information after consulting the original publication.
;
